data_1509273
loop_
_publ_author_name
'Papin, G.'
'Bois, C.'
'Mnasser, S.'

_publ_section_title
;
 Caracterisation et etude structurale du bichromate mixte Ag K Cr2 O7.
;
_journal_name_full 'Journal of Solid State Chemistry'
_journal_page_first 338
_journal_page_last 342
_journal_paper_doi 10.1016/0022-4596(85)90196-3
_journal_volume 57
_journal_year 1985
_chemical_formula_sum 'Ag Cr2 K O7'
_chemical_name_systematic 'Ag K Cr2 O7'
_space_group_IT_number 62
_symmetry_space_group_name_Hall '-P 2c 2n'
_symmetry_space_group_name_H-M 'P n a m'
_cell_angle_alpha 90
_cell_angle_beta 90
_cell_angle_gamma 90
_cell_formula_units_Z 4
_cell_length_a 15.175
_cell_length_b 7.414
_cell_length_c 6.014
_cell_volume 676.620
_citation_journal_id_ASTM JSSCBI
_cod_data_source_file silver1-2_178.cif
_cod_data_source_block Ag1Cr2K1O7
_cod_original_cell_volume 676.6198
_cod_original_sg_symbol_Hall '-P 2ac 2n (-x,z,y)'
_cod_original_formula_sum 'Ag1 Cr2 K1 O7'
_cod_database_code 1509273

loop_
_symmetry_equiv_pos_as_xyz
x,y,z
-x+1/2,y+1/2,-z
x+1/2,-y+1/2,-z+1/2
-x,-y,z+1/2
-x,-y,-z
x-1/2,-y-1/2,z
-x-1/2,y-1/2,z-1/2
x,y,-z-1/2

loop_
_atom_site_label
_atom_site_type_symbol
_atom_site_fract_x
_atom_site_fract_y
_atom_site_fract_z
_atom_site_occupancy
_atom_site_U_iso_or_equiv
Ag1 Ag+1 0.54928 0.15475 0.25 1 0.0
O4 O-2 0.36146 0.4505 0.75 1 0.0
O3 O-2 0.72225 0.4762 0.75 1 0.0
Cr2 Cr+6 0.44137 0.3075 0.75 1 0.0
Cr1 Cr+6 0.64697 0.3265 0.75 1 0.0
O1 O-2 0.54084 0.4306 0.75 1 0.0
O2 O-2 0.43938 0.1818 0.5282 1 0.0
O5 O-2 0.65462 0.2 0.5304 1 0.0
K1 K+1 0.29083 0.1435 0.25 1 0.0
